data_2017580
loop_
_publ_author_name
'Pavlyuk, Volodymyr'
'Rozycka-Sokolowska, Ewa'
'Marciniak, Bernard'

_publ_section_title
;
 The new ternary phases of La~3~(Zn~0.874~Mg~0.126~)~11~ and
 Ce~3~(Zn~0.863~Mg~0.137~)~11~
;
_journal_coeditor_code SQ3225
_journal_issue 3
_journal_name_full 'Acta Crystallographica Section C'
_journal_page_first i25
_journal_page_last i28
_journal_paper_doi 10.1107/S0108270110002556
_journal_volume 66
_journal_year 2010
_chemical_formula_iupac 'Ce3 (Zn0.863 Mg0.137)11'
_chemical_formula_moiety 'Ce6 Zn18.98 Mg3.02'
_chemical_formula_sum 'Ce6 Mg3.02 Zn18.98'
_chemical_formula_weight 2155.40
_chemical_name_systematic
;
tricerium undeca(zinc/magnesium)
;
_space_group_IT_number 71
_symmetry_cell_setting orthorhombic
_symmetry_space_group_name_Hall '-I 2 2'
_symmetry_space_group_name_H-M 'I m m m'
_atom_sites_solution_primary direct
_atom_sites_solution_secondary difmap
_audit_creation_method SHELXL-97
_cell_angle_alpha 90.00
_cell_angle_beta 90.00
_cell_angle_gamma 90.00
_cell_formula_units_Z 1
_cell_length_a 4.5641(6)
_cell_length_b 8.9542(14)
_cell_length_c 13.7261(18)
_cell_measurement_reflns_used 1896
_cell_measurement_temperature 293(2)
_cell_measurement_theta_max 27.47
_cell_measurement_theta_min 4.55
_cell_volume 560.96(14)
_computing_cell_refinement 'CrysAlis RED (Oxford Diffraction, 2008)'
_computing_data_collection 'CrysAlis CCD (Oxford Diffraction, 2008)'
_computing_data_reduction 'CrysAlis RED (Oxford Diffraction, 2008)'
_computing_molecular_graphics 'DIAMOND (Brandenburg, 2006)'
_computing_publication_material 'SHELXL97 (Sheldrick, 2008)'
_computing_structure_refinement 'SHELXL97 (Sheldrick, 2008)'
_computing_structure_solution 'SHELXS97 (Sheldrick, 2008)'
_diffrn_ambient_temperature 293(2)
_diffrn_measured_fraction_theta_full 0.995
_diffrn_measured_fraction_theta_max 0.995
_diffrn_measurement_device_type 'Oxford Xcalibur3 CCD area-detector'
_diffrn_measurement_method \w
_diffrn_radiation_monochromator graphite
_diffrn_radiation_source 'Enhance (Mo) X-ray Source'
_diffrn_radiation_type MoK\a
_diffrn_radiation_wavelength 0.71073
_diffrn_reflns_av_R_equivalents 0.0322
_diffrn_reflns_av_sigmaI/netI 0.0258
_diffrn_reflns_limit_h_max 5
_diffrn_reflns_limit_h_min -5
_diffrn_reflns_limit_k_max 11
_diffrn_reflns_limit_k_min -7
_diffrn_reflns_limit_l_max 17
_diffrn_reflns_limit_l_min -17
_diffrn_reflns_number 1896
_diffrn_reflns_theta_full 27.47
_diffrn_reflns_theta_max 27.47
_diffrn_reflns_theta_min 4.55
_diffrn_standards_decay_% 0
_diffrn_standards_interval_count 0
_diffrn_standards_interval_time 0
_diffrn_standards_number 0
_exptl_absorpt_coefficient_mu 31.793
_exptl_absorpt_correction_T_max 0.379
_exptl_absorpt_correction_T_min 0.046
_exptl_absorpt_correction_type multi-scan
_exptl_absorpt_process_details '(CrysAlis RED; Oxford Diffraction, 2008)'
_exptl_crystal_colour 'metallic dark grey'
_exptl_crystal_density_diffrn 6.380
_exptl_crystal_density_method 'not measured'
_exptl_crystal_description plate
_exptl_crystal_F_000 954.00
_exptl_crystal_size_max 0.11
_exptl_crystal_size_mid 0.10
_exptl_crystal_size_min 0.03
_refine_diff_density_max 1.707
_refine_diff_density_min -1.414
_refine_ls_extinction_coef 0.00044(15)
_refine_ls_extinction_expression Fc^*^=kFc[1+0.001xFc^2^\l^3^/sin(2\q)]^-1/4^
_refine_ls_extinction_method 'SHELXL97 (Sheldrick, 2008)'
_refine_ls_goodness_of_fit_ref 1.004
_refine_ls_matrix_type full
_refine_ls_number_parameters 27
_refine_ls_number_reflns 395
_refine_ls_number_restraints 0
_refine_ls_restrained_S_all 1.004
_refine_ls_R_factor_all 0.0280
_refine_ls_R_factor_gt 0.0222
_refine_ls_shift/su_max 0.002
_refine_ls_shift/su_mean 0.000
_refine_ls_structure_factor_coef Fsqd
_refine_ls_weighting_details 'calc w=1/[\s^2^(Fo^2^)+(0.0279P)^2^+4.6238P] where P=(Fo^2^+2Fc^2^)/3'
_refine_ls_weighting_scheme calc
_refine_ls_wR_factor_gt 0.0485
_refine_ls_wR_factor_ref 0.0506
_reflns_number_gt 349
_reflns_number_total 395
_reflns_threshold_expression I>2\s(I)
_cod_data_source_file sq3225.cif
_cod_data_source_block II
_cod_database_code 2017580
_cod_database_fobs_code 2017580

loop_
_symmetry_equiv_pos_as_xyz
'x, y, z'
'-x, -y, z'
'-x, y, -z'
'x, -y, -z'
'x+1/2, y+1/2, z+1/2'
'-x+1/2, -y+1/2, z+1/2'
'-x+1/2, y+1/2, -z+1/2'
'x+1/2, -y+1/2, -z+1/2'
'-x, -y, -z'
'x, y, -z'
'x, -y, z'
'-x, y, z'
'-x+1/2, -y+1/2, -z+1/2'
'x+1/2, y+1/2, -z+1/2'
'x+1/2, -y+1/2, z+1/2'
'-x+1/2, y+1/2, z+1/2'

loop_
_atom_site_type_symbol
_atom_site_label
_atom_site_fract_x
_atom_site_fract_y
_atom_site_fract_z
_atom_site_U_iso_or_equiv
_atom_site_adp_type
_atom_site_calc_flag
_atom_site_refinement_flags
_atom_site_occupancy
_atom_site_disorder_assembly
_atom_site_disorder_group
Ce Ce1 0.0000 0.0000 0.0000 0.0190(2) Uani d S 1 . .
Ce Ce2 0.0000 0.0000 0.29476(4) 0.0118(2) Uani d S 1 . .
Zn Zn3 0.0000 0.27983(10) 0.14375(7) 0.0175(3) Uani d S 1 . .
Zn Zn4 0.0000 0.35991(10) 0.34094(6) 0.0151(2) Uani d S 1 . .
Mg Mg5 0.5000 0.0000 0.5000 0.0194(9) Uiso d SP 0.378(13) . .
Zn Zn5 0.5000 0.0000 0.5000 0.0194(9) Uiso d SP 0.622(13) . .
Mg Mg6 0.0000 0.1892(2) 0.5000 0.0191(7) Uiso d SP 0.484(10) . .
Zn Zn6 0.0000 0.1892(2) 0.5000 0.0191(7) Uiso d SP 0.516(10) . .

loop_
_atom_site_aniso_label
_atom_site_aniso_U_11
_atom_site_aniso_U_22
_atom_site_aniso_U_33
_atom_site_aniso_U_12
_atom_site_aniso_U_13
_atom_site_aniso_U_23
Ce1 0.0150(5) 0.0284(5) 0.0136(4) 0.000 0.000 0.000
Ce2 0.0093(3) 0.0101(3) 0.0160(3) 0.000 0.000 0.000
Zn3 0.0115(5) 0.0142(4) 0.0267(5) 0.000 0.000 -0.0007(4)
Zn4 0.0116(4) 0.0111(4) 0.0226(5) 0.000 0.000 0.0022(3)

loop_
_atom_type_symbol
_atom_type_description
_atom_type_scat_dispersion_real
_atom_type_scat_dispersion_imag
_atom_type_scat_source
Mg Mg 0.0486 0.0363 'International Tables Vol C Tables 4.2.6.8 and 6.1.1.4'
Zn Zn 0.2839 1.4301 'International Tables Vol C Tables 4.2.6.8 and 6.1.1.4'
Ce Ce -0.2486 2.6331 'International Tables Vol C Tables 4.2.6.8 and 6.1.1.4'

loop_
_geom_angle_atom_site_label_1
_geom_angle_atom_site_label_2
_geom_angle_atom_site_label_3
_geom_angle_site_symmetry_1
_geom_angle_site_symmetry_3
_geom_angle
_geom_angle_publ_flag
Zn3 Ce1 Zn3 9 . 180.00(3) ?
Zn3 Ce1 Zn3 9 10 103.56(3) ?
Zn3 Ce1 Zn3 . 10 76.44(3) ?
Zn3 Ce1 Zn3 9 2 76.44(3) ?
Zn3 Ce1 Zn3 . 2 103.56(3) ?
Zn3 Ce1 Zn3 10 2 180.00(3) ?
Zn3 Ce1 Zn4 9 13 133.432(14) ?
Zn3 Ce1 Zn4 . 13 46.568(14) ?
Zn3 Ce1 Zn4 10 13 96.17(2) ?
Zn3 Ce1 Zn4 2 13 83.83(2) ?
Zn3 Ce1 Zn4 9 5_444 46.568(13) ?
Zn3 Ce1 Zn4 . 5_444 133.432(14) ?
Zn3 Ce1 Zn4 10 5_444 83.83(2) ?
Zn3 Ce1 Zn4 2 5_444 96.17(2) ?
Zn4 Ce1 Zn4 13 5_444 180.00(2) ?
Zn3 Ce1 Zn4 9 6_454 83.83(2) ?
Zn3 Ce1 Zn4 . 6_454 96.17(2) ?
Zn3 Ce1 Zn4 10 6_454 46.568(14) ?
Zn3 Ce1 Zn4 2 6_454 133.432(14) ?
Zn4 Ce1 Zn4 13 6_454 136.68(3) ?
Zn4 Ce1 Zn4 5_444 6_454 43.32(3) ?
Zn3 Ce1 Zn4 9 14_545 96.17(2) ?
Zn3 Ce1 Zn4 . 14_545 83.83(2) ?
Zn3 Ce1 Zn4 10 14_545 133.432(14) ?
Zn3 Ce1 Zn4 2 14_545 46.568(14) ?
Zn4 Ce1 Zn4 13 14_545 43.32(3) ?
Zn4 Ce1 Zn4 5_444 14_545 136.68(3) ?
Zn4 Ce1 Zn4 6_454 14_545 180.00(2) ?
Zn3 Ce1 Zn4 9 6_554 83.83(2) ?
Zn3 Ce1 Zn4 . 6_554 96.17(2) ?
Zn3 Ce1 Zn4 10 6_554 46.568(14) ?
Zn3 Ce1 Zn4 2 6_554 133.432(14) ?
Zn4 Ce1 Zn4 13 6_554 79.95(3) ?
Zn4 Ce1 Zn4 5_444 6_554 100.05(3) ?
Zn4 Ce1 Zn4 6_454 6_554 84.37(2) ?
Zn4 Ce1 Zn4 14_545 6_554 95.63(2) ?
Zn3 Ce1 Zn4 9 13_455 133.432(14) ?
Zn3 Ce1 Zn4 . 13_455 46.568(14) ?
Zn3 Ce1 Zn4 10 13_455 96.17(2) ?
Zn3 Ce1 Zn4 2 13_455 83.83(2) ?
Zn4 Ce1 Zn4 13 13_455 84.37(2) ?
Zn4 Ce1 Zn4 5_444 13_455 95.63(2) ?
Zn4 Ce1 Zn4 6_454 13_455 79.95(3) ?
Zn4 Ce1 Zn4 14_545 13_455 100.05(3) ?
Zn4 Ce1 Zn4 6_554 13_455 136.68(3) ?
Zn3 Ce1 Zn4 9 5_544 46.568(14) ?
Zn3 Ce1 Zn4 . 5_544 133.432(14) ?
Zn3 Ce1 Zn4 10 5_544 83.83(2) ?
Zn3 Ce1 Zn4 2 5_544 96.17(2) ?
Zn4 Ce1 Zn4 13 5_544 95.63(2) ?
Zn4 Ce1 Zn4 5_444 5_544 84.37(2) ?
Zn4 Ce1 Zn4 6_454 5_544 100.05(3) ?
Zn4 Ce1 Zn4 14_545 5_544 79.95(3) ?
Zn4 Ce1 Zn4 6_554 5_544 43.32(3) ?
Zn4 Ce1 Zn4 13_455 5_544 180.00(3) ?
Zn3 Ce1 Zn4 9 14_445 96.17(2) ?
Zn3 Ce1 Zn4 . 14_445 83.83(2) ?
Zn3 Ce1 Zn4 10 14_445 133.432(13) ?
Zn3 Ce1 Zn4 2 14_445 46.568(14) ?
Zn4 Ce1 Zn4 13 14_445 100.05(3) ?
Zn4 Ce1 Zn4 5_444 14_445 79.95(3) ?
Zn4 Ce1 Zn4 6_454 14_445 95.63(2) ?
Zn4 Ce1 Zn4 14_545 14_445 84.37(2) ?
Zn4 Ce1 Zn4 6_554 14_445 180.00(2) ?
Zn4 Ce1 Zn4 13_455 14_445 43.32(3) ?
Zn4 Ce1 Zn4 5_544 14_445 136.68(3) ?
Zn3 Ce2 Zn3 13 14_445 148.73(4) ?
Zn3 Ce2 Zn3 13 14_545 78.03(3) ?
Zn3 Ce2 Zn3 14_445 14_545 93.56(3) ?
Zn3 Ce2 Zn3 13 13_455 93.56(3) ?
Zn3 Ce2 Zn3 14_445 13_455 78.03(3) ?
Zn3 Ce2 Zn3 14_545 13_455 148.73(4) ?
Zn3 Ce2 Zn4 13 14_445 157.35(3) ?
Zn3 Ce2 Zn4 14_445 14_445 52.46(2) ?
Zn3 Ce2 Zn4 14_545 14_445 115.44(2) ?
Zn3 Ce2 Zn4 13_455 14_445 83.34(2) ?
Zn3 Ce2 Zn4 13 13_455 115.44(2) ?
Zn3 Ce2 Zn4 14_445 13_455 83.34(2) ?
Zn3 Ce2 Zn4 14_545 13_455 157.34(3) ?
Zn3 Ce2 Zn4 13_455 13_455 52.46(2) ?
Zn4 Ce2 Zn4 14_445 13_455 46.13(3) ?
Zn3 Ce2 Zn4 13 13 52.46(2) ?
Zn3 Ce2 Zn4 14_445 13 157.34(3) ?
Zn3 Ce2 Zn4 14_545 13 83.34(2) ?
Zn3 Ce2 Zn4 13_455 13 115.44(2) ?
Zn4 Ce2 Zn4 14_445 13 108.85(3) ?
Zn4 Ce2 Zn4 13_455 13 90.92(3) ?
Zn3 Ce2 Zn4 13 14_545 83.34(2) ?
Zn3 Ce2 Zn4 14_445 14_545 115.44(2) ?
Zn3 Ce2 Zn4 14_545 14_545 52.46(2) ?
Zn3 Ce2 Zn4 13_455 14_545 157.35(3) ?
Zn4 Ce2 Zn4 14_445 14_545 90.92(3) ?
Zn4 Ce2 Zn4 13_455 14_545 108.85(3) ?
Zn4 Ce2 Zn4 13 14_545 46.13(3) ?
Zn3 Ce2 Zn3 13 2 131.060(13) ?
Zn3 Ce2 Zn3 14_445 2 71.74(2) ?
Zn3 Ce2 Zn3 14_545 2 71.74(2) ?
Zn3 Ce2 Zn3 13_455 2 131.060(13) ?
Zn4 Ce2 Zn3 14_445 2 47.723(14) ?
Zn4 Ce2 Zn3 13_455 2 86.05(2) ?
Zn4 Ce2 Zn3 13 2 86.05(2) ?
Zn4 Ce2 Zn3 14_545 2 47.723(14) ?
Zn3 Ce2 Zn3 13 . 71.74(2) ?
Zn3 Ce2 Zn3 14_445 . 131.060(14) ?
Zn3 Ce2 Zn3 14_545 . 131.060(14) ?
Zn3 Ce2 Zn3 13_455 . 71.74(2) ?
Zn4 Ce2 Zn3 14_445 . 86.05(2) ?
Zn4 Ce2 Zn3 13_455 . 47.723(14) ?
Zn4 Ce2 Zn3 13 . 47.723(14) ?
Zn4 Ce2 Zn3 14_545 . 86.05(2) ?
Zn3 Ce2 Zn3 2 . 100.80(4) ?
Zn3 Ce2 Zn4 13 . 47.955(14) ?
Zn3 Ce2 Zn4 14_445 . 124.451(19) ?
Zn3 Ce2 Zn4 14_545 . 124.450(19) ?
Zn3 Ce2 Zn4 13_455 . 47.955(14) ?
Zn4 Ce2 Zn4 14_445 . 119.782(18) ?
Zn4 Ce2 Zn4 13_455 . 74.21(2) ?
Zn4 Ce2 Zn4 13 . 74.21(2) ?
Zn4 Ce2 Zn4 14_545 . 119.782(18) ?
Zn3 Ce2 Zn4 2 . 151.53(3) ?
Zn3 Ce2 Zn4 . . 50.73(2) ?
Zn3 Ce2 Zn4 13 2 124.450(19) ?
Zn3 Ce2 Zn4 14_445 2 47.955(14) ?
Zn3 Ce2 Zn4 14_545 2 47.955(14) ?
Zn3 Ce2 Zn4 13_455 2 124.450(19) ?
Zn4 Ce2 Zn4 14_445 2 74.21(2) ?
Zn4 Ce2 Zn4 13_455 2 119.782(18) ?
Zn4 Ce2 Zn4 13 2 119.782(18) ?
Zn4 Ce2 Zn4 14_545 2 74.21(2) ?
Zn3 Ce2 Zn4 2 2 50.73(2) ?
Zn3 Ce2 Zn4 . 2 151.53(3) ?
Zn4 Ce2 Zn4 . 2 157.75(4) ?
Zn4 Zn3 Zn4 13_455 13 121.85(5) ?
Zn4 Zn3 Zn5 13_455 5_454 113.30(3) ?
Zn4 Zn3 Zn5 13 5_454 113.30(3) ?
Zn4 Zn3 Mg5 13_455 5_454 113.30(3) ?
Zn4 Zn3 Mg5 13 5_454 113.30(3) ?
Zn5 Zn3 Mg5 5_454 5_454 0.0 ?
Zn4 Zn3 Zn4 13_455 . 92.58(3) ?
Zn4 Zn3 Zn4 13 . 92.58(3) ?
Zn5 Zn3 Zn4 5_454 . 120.19(4) ?
Mg5 Zn3 Zn4 5_454 . 120.19(4) ?
Zn4 Zn3 Zn6 13_455 13_455 55.80(3) ?
Zn4 Zn3 Zn6 13 13_455 138.99(5) ?
Zn5 Zn3 Zn6 5_454 13_455 58.30(3) ?
Mg5 Zn3 Zn6 5_454 13_455 58.30(3) ?
Zn4 Zn3 Zn6 . 13_455 127.31(2) ?
Zn4 Zn3 Mg6 13_455 13_455 55.80(3) ?
Zn4 Zn3 Mg6 13 13_455 138.99(5) ?
Zn5 Zn3 Mg6 5_454 13_455 58.30(3) ?
Mg5 Zn3 Mg6 5_454 13_455 58.30(3) ?
Zn4 Zn3 Mg6 . 13_455 127.31(2) ?
Zn6 Zn3 Mg6 13_455 13_455 0.0 ?
Zn4 Zn3 Zn6 13_455 13 138.99(5) ?
Zn4 Zn3 Zn6 13 13 55.80(3) ?
Zn5 Zn3 Zn6 5_454 13 58.30(3) ?
Mg5 Zn3 Zn6 5_454 13 58.30(3) ?
Zn4 Zn3 Zn6 . 13 127.31(2) ?
Zn6 Zn3 Zn6 13_455 13 97.75(3) ?
Mg6 Zn3 Zn6 13_455 13 97.75(3) ?
Zn4 Zn3 Mg6 13_455 13 138.99(5) ?
Zn4 Zn3 Mg6 13 13 55.80(3) ?
Zn5 Zn3 Mg6 5_454 13 58.30(3) ?
Mg5 Zn3 Mg6 5_454 13 58.30(3) ?
Zn4 Zn3 Mg6 . 13 127.31(2) ?
Zn6 Zn3 Mg6 13_455 13 97.75(3) ?
Mg6 Zn3 Mg6 13_455 13 97.75(3) ?
Zn6 Zn3 Mg6 13 13 0.00(7) ?
Zn4 Zn3 Ce2 13_455 13 156.48(4) ?
Zn4 Zn3 Ce2 13 13 69.09(2) ?
Zn5 Zn3 Ce2 5_454 13 75.27(2) ?
Mg5 Zn3 Ce2 5_454 13 75.27(2) ?
Zn4 Zn3 Ce2 . 13 65.06(2) ?
Zn6 Zn3 Ce2 13_455 13 131.82(5) ?
Mg6 Zn3 Ce2 13_455 13 131.82(5) ?
Zn6 Zn3 Ce2 13 13 64.47(3) ?
Mg6 Zn3 Ce2 13 13 64.47(3) ?
Zn4 Zn3 Ce2 13_455 13_455 69.09(2) ?
Zn4 Zn3 Ce2 13 13_455 156.48(4) ?
Zn5 Zn3 Ce2 5_454 13_455 75.27(2) ?
Mg5 Zn3 Ce2 5_454 13_455 75.27(2) ?
Zn4 Zn3 Ce2 . 13_455 65.06(2) ?
Zn6 Zn3 Ce2 13_455 13_455 64.47(3) ?
Mg6 Zn3 Ce2 13_455 13_455 64.47(3) ?
Zn6 Zn3 Ce2 13 13_455 131.82(5) ?
Mg6 Zn3 Ce2 13 13_455 131.82(5) ?
Ce2 Zn3 Ce2 13 13_455 93.56(3) ?
Zn4 Zn3 Ce1 13_455 . 70.93(3) ?
Zn4 Zn3 Ce1 13 . 70.93(3) ?
Zn5 Zn3 Ce1 5_454 . 96.75(3) ?
Mg5 Zn3 Ce1 5_454 . 96.75(3) ?
Zn4 Zn3 Ce1 . . 143.06(4) ?
Zn6 Zn3 Ce1 13_455 . 70.67(3) ?
Mg6 Zn3 Ce1 13_455 . 70.67(3) ?
Zn6 Zn3 Ce1 13 . 70.67(3) ?
Mg6 Zn3 Ce1 13 . 70.67(3) ?
Ce2 Zn3 Ce1 13 . 131.401(17) ?
Ce2 Zn3 Ce1 13_455 . 131.401(17) ?
Zn4 Zn4 Zn3 2_565 13_455 118.64(3) ?
Zn4 Zn4 Zn3 2_565 13 118.64(3) ?
Zn3 Zn4 Zn3 13_455 13 121.85(5) ?
Zn4 Zn4 Mg6 2_565 . 125.00(4) ?
Zn3 Zn4 Mg6 13_455 . 70.08(3) ?
Zn3 Zn4 Mg6 13 . 70.08(3) ?
Zn4 Zn4 Zn6 2_565 . 125.00(4) ?
Zn3 Zn4 Zn6 13_455 . 70.08(3) ?
Zn3 Zn4 Zn6 13 . 70.08(3) ?
Mg6 Zn4 Zn6 . . 0.00(6) ?
Zn4 Zn4 Zn3 2_565 . 104.84(2) ?
Zn3 Zn4 Zn3 13_455 . 87.42(3) ?
Zn3 Zn4 Zn3 13 . 87.42(3) ?
Mg6 Zn4 Zn3 . . 130.16(5) ?
Zn6 Zn4 Zn3 . . 130.16(5) ?
Zn4 Zn4 Ce2 2_565 13_455 66.934(16) ?
Zn3 Zn4 Ce2 13_455 13_455 67.15(2) ?
Zn3 Zn4 Ce2 13 13_455 149.04(4) ?
Mg6 Zn4 Ce2 . 13_455 134.531(14) ?
Zn6 Zn4 Ce2 . 13_455 134.531(14) ?
Zn3 Zn4 Ce2 . 13_455 62.48(2) ?
Zn4 Zn4 Ce2 2_565 13 66.934(16) ?
Zn3 Zn4 Ce2 13_455 13 149.04(4) ?
Zn3 Zn4 Ce2 13 13 67.15(2) ?
Mg6 Zn4 Ce2 . 13 134.531(13) ?
Zn6 Zn4 Ce2 . 13 134.531(13) ?
Zn3 Zn4 Ce2 . 13 62.48(2) ?
Ce2 Zn4 Ce2 13_455 13 90.92(3) ?
Zn4 Zn4 Ce2 2_565 . 168.873(18) ?
Zn3 Zn4 Ce2 13_455 . 62.95(3) ?
Zn3 Zn4 Ce2 13 . 62.95(3) ?
Mg6 Zn4 Ce2 . . 66.13(4) ?
Zn6 Zn4 Ce2 . . 66.13(4) ?
Zn3 Zn4 Ce2 . . 64.04(3) ?
Ce2 Zn4 Ce2 13_455 . 105.79(2) ?
Ce2 Zn4 Ce2 13 . 105.79(2) ?
Zn4 Zn4 Ce1 2_565 5 68.338(14) ?
Zn3 Zn4 Ce1 13_455 5 135.41(4) ?
Zn3 Zn4 Ce1 13 5 62.50(2) ?
Mg6 Zn4 Ce1 . 5 71.67(3) ?
Zn6 Zn4 Ce1 . 5 71.67(3) ?
Zn3 Zn4 Ce1 . 5 135.690(14) ?
Ce2 Zn4 Ce1 13_455 5 135.06(3) ?
Ce2 Zn4 Ce1 13 5 75.553(16) ?
Ce2 Zn4 Ce1 . 5 119.09(2) ?
Zn4 Zn4 Ce1 2_565 5_455 68.338(14) ?
Zn3 Zn4 Ce1 13_455 5_455 62.50(2) ?
Zn3 Zn4 Ce1 13 5_455 135.41(4) ?
Mg6 Zn4 Ce1 . 5_455 71.67(3) ?
Zn6 Zn4 Ce1 . 5_455 71.67(3) ?
Zn3 Zn4 Ce1 . 5_455 135.690(14) ?
Ce2 Zn4 Ce1 13_455 5_455 75.553(16) ?
Ce2 Zn4 Ce1 13 5_455 135.06(3) ?
Ce2 Zn4 Ce1 . 5_455 119.09(2) ?
Ce1 Zn4 Ce1 5 5_455 84.37(2) ?
Zn3 Mg5 Zn3 14_545 6 180.0 ?
Zn3 Mg5 Zn3 14_545 13 89.95(4) ?
Zn3 Mg5 Zn3 6 13 90.05(4) ?
Zn3 Mg5 Zn3 14_545 5_545 90.05(4) ?
Zn3 Mg5 Zn3 6 5_545 89.95(4) ?
Zn3 Mg5 Zn3 13 5_545 180.0 ?
Zn3 Mg5 Zn6 14_545 9_556 65.08(2) ?
Zn3 Mg5 Zn6 6 9_556 114.92(2) ?
Zn3 Mg5 Zn6 13 9_556 114.92(2) ?
Zn3 Mg5 Zn6 5_545 9_556 65.08(2) ?
Zn3 Mg5 Mg6 14_545 9_556 65.08(2) ?
Zn3 Mg5 Mg6 6 9_556 114.92(2) ?
Zn3 Mg5 Mg6 13 9_556 114.92(2) ?
Zn3 Mg5 Mg6 5_545 9_556 65.08(2) ?
Zn6 Mg5 Mg6 9_556 9_556 0.00(6) ?
Zn3 Mg5 Zn6 14_545 1_655 114.92(2) ?
Zn3 Mg5 Zn6 6 1_655 65.08(2) ?
Zn3 Mg5 Zn6 13 1_655 65.08(2) ?
Zn3 Mg5 Zn6 5_545 1_655 114.92(2) ?
Zn6 Mg5 Zn6 9_556 1_655 180.0 ?
Mg6 Mg5 Zn6 9_556 1_655 180.0 ?
Zn3 Mg5 Mg6 14_545 1_655 114.92(2) ?
Zn3 Mg5 Mg6 6 1_655 65.08(2) ?
Zn3 Mg5 Mg6 13 1_655 65.08(2) ?
Zn3 Mg5 Mg6 5_545 1_655 114.92(2) ?
Zn6 Mg5 Mg6 9_556 1_655 180.0 ?
Mg6 Mg5 Mg6 9_556 1_655 180.0 ?
Zn6 Mg5 Mg6 1_655 1_655 0.00(6) ?
Zn3 Mg5 Zn6 14_545 9_656 65.08(2) ?
Zn3 Mg5 Zn6 6 9_656 114.92(2) ?
Zn3 Mg5 Zn6 13 9_656 114.92(2) ?
Zn3 Mg5 Zn6 5_545 9_656 65.08(2) ?
Zn6 Mg5 Zn6 9_556 9_656 106.82(6) ?
Mg6 Mg5 Zn6 9_556 9_656 106.82(6) ?
Zn6 Mg5 Zn6 1_655 9_656 73.18(6) ?
Mg6 Mg5 Zn6 1_655 9_656 73.18(6) ?
Zn3 Mg5 Mg6 14_545 9_656 65.08(2) ?
Zn3 Mg5 Mg6 6 9_656 114.92(2) ?
Zn3 Mg5 Mg6 13 9_656 114.92(2) ?
Zn3 Mg5 Mg6 5_545 9_656 65.08(2) ?
Zn6 Mg5 Mg6 9_556 9_656 106.82(6) ?
Mg6 Mg5 Mg6 9_556 9_656 106.82(6) ?
Zn6 Mg5 Mg6 1_655 9_656 73.18(6) ?
Mg6 Mg5 Mg6 1_655 9_656 73.18(6) ?
Zn6 Mg5 Mg6 9_656 9_656 0.00(6) ?
Zn3 Mg5 Mg6 14_545 . 114.92(2) ?
Zn3 Mg5 Mg6 6 . 65.08(2) ?
Zn3 Mg5 Mg6 13 . 65.08(2) ?
Zn3 Mg5 Mg6 5_545 . 114.92(2) ?
Zn6 Mg5 Mg6 9_556 . 73.18(6) ?
Mg6 Mg5 Mg6 9_556 . 73.18(6) ?
Zn6 Mg5 Mg6 1_655 . 106.82(6) ?
Mg6 Mg5 Mg6 1_655 . 106.82(6) ?
Zn6 Mg5 Mg6 9_656 . 180.0 ?
Mg6 Mg5 Mg6 9_656 . 180.0 ?
Zn3 Mg5 Zn6 14_545 . 114.92(2) ?
Zn3 Mg5 Zn6 6 . 65.08(2) ?
Zn3 Mg5 Zn6 13 . 65.08(2) ?
Zn3 Mg5 Zn6 5_545 . 114.92(2) ?
Zn6 Mg5 Zn6 9_556 . 73.18(6) ?
Mg6 Mg5 Zn6 9_556 . 73.18(6) ?
Zn6 Mg5 Zn6 1_655 . 106.82(6) ?
Mg6 Mg5 Zn6 1_655 . 106.82(6) ?
Zn6 Mg5 Zn6 9_656 . 180.0 ?
Mg6 Mg5 Zn6 9_656 . 180.0 ?
Mg6 Mg5 Zn6 . . 0.0 ?
Zn3 Zn5 Zn3 14_545 6 180.0 ?
Zn3 Zn5 Zn3 14_545 13 89.95(4) ?
Zn3 Zn5 Zn3 6 13 90.05(4) ?
Zn3 Zn5 Zn3 14_545 5_545 90.05(4) ?
Zn3 Zn5 Zn3 6 5_545 89.95(4) ?
Zn3 Zn5 Zn3 13 5_545 180.0 ?
Zn3 Zn5 Zn6 14_545 9_556 65.08(2) ?
Zn3 Zn5 Zn6 6 9_556 114.92(2) ?
Zn3 Zn5 Zn6 13 9_556 114.92(2) ?
Zn3 Zn5 Zn6 5_545 9_556 65.08(2) ?
Zn3 Zn5 Mg6 14_545 9_556 65.08(2) ?
Zn3 Zn5 Mg6 6 9_556 114.92(2) ?
Zn3 Zn5 Mg6 13 9_556 114.92(2) ?
Zn3 Zn5 Mg6 5_545 9_556 65.08(2) ?
Zn6 Zn5 Mg6 9_556 9_556 0.00(6) ?
Zn3 Zn5 Zn6 14_545 1_655 114.92(2) ?
Zn3 Zn5 Zn6 6 1_655 65.08(2) ?
Zn3 Zn5 Zn6 13 1_655 65.08(2) ?
Zn3 Zn5 Zn6 5_545 1_655 114.92(2) ?
Zn6 Zn5 Zn6 9_556 1_655 180.0 ?
Mg6 Zn5 Zn6 9_556 1_655 180.0 ?
Zn3 Zn5 Mg6 14_545 1_655 114.92(2) ?
Zn3 Zn5 Mg6 6 1_655 65.08(2) ?
Zn3 Zn5 Mg6 13 1_655 65.08(2) ?
Zn3 Zn5 Mg6 5_545 1_655 114.92(2) ?
Zn6 Zn5 Mg6 9_556 1_655 180.0 ?
Mg6 Zn5 Mg6 9_556 1_655 180.0 ?
Zn6 Zn5 Mg6 1_655 1_655 0.00(6) ?
Zn3 Zn5 Zn6 14_545 9_656 65.08(2) ?
Zn3 Zn5 Zn6 6 9_656 114.92(2) ?
Zn3 Zn5 Zn6 13 9_656 114.92(2) ?
Zn3 Zn5 Zn6 5_545 9_656 65.08(2) ?
Zn6 Zn5 Zn6 9_556 9_656 106.82(6) ?
Mg6 Zn5 Zn6 9_556 9_656 106.82(6) ?
Zn6 Zn5 Zn6 1_655 9_656 73.18(6) ?
Mg6 Zn5 Zn6 1_655 9_656 73.18(6) ?
Zn3 Zn5 Mg6 14_545 9_656 65.08(2) ?
Zn3 Zn5 Mg6 6 9_656 114.92(2) ?
Zn3 Zn5 Mg6 13 9_656 114.92(2) ?
Zn3 Zn5 Mg6 5_545 9_656 65.08(2) ?
Zn6 Zn5 Mg6 9_556 9_656 106.82(6) ?
Mg6 Zn5 Mg6 9_556 9_656 106.82(6) ?
Zn6 Zn5 Mg6 1_655 9_656 73.18(6) ?
Mg6 Zn5 Mg6 1_655 9_656 73.18(6) ?
Zn6 Zn5 Mg6 9_656 9_656 0.00(6) ?
Zn3 Zn5 Mg6 14_545 . 114.92(2) ?
Zn3 Zn5 Mg6 6 . 65.08(2) ?
Zn3 Zn5 Mg6 13 . 65.08(2) ?
Zn3 Zn5 Mg6 5_545 . 114.92(2) ?
Zn6 Zn5 Mg6 9_556 . 73.18(6) ?
Mg6 Zn5 Mg6 9_556 . 73.18(6) ?
Zn6 Zn5 Mg6 1_655 . 106.82(6) ?
Mg6 Zn5 Mg6 1_655 . 106.82(6) ?
Zn6 Zn5 Mg6 9_656 . 180.0 ?
Mg6 Zn5 Mg6 9_656 . 180.0 ?
Zn3 Zn5 Zn6 14_545 . 114.92(2) ?
Zn3 Zn5 Zn6 6 . 65.08(2) ?
Zn3 Zn5 Zn6 13 . 65.08(2) ?
Zn3 Zn5 Zn6 5_545 . 114.92(2) ?
Zn6 Zn5 Zn6 9_556 . 73.18(6) ?
Mg6 Zn5 Zn6 9_556 . 73.18(6) ?
Zn6 Zn5 Zn6 1_655 . 106.82(6) ?
Mg6 Zn5 Zn6 1_655 . 106.82(6) ?
Zn6 Zn5 Zn6 9_656 . 180.0 ?
Mg6 Zn5 Zn6 9_656 . 180.0 ?
Mg6 Zn5 Zn6 . . 0.0 ?
Zn4 Mg6 Zn4 10_556 . 110.00(8) ?
Zn4 Mg6 Zn5 10_556 1_455 109.991(12) ?
Zn4 Mg6 Zn5 . 1_455 109.991(12) ?
Zn4 Mg6 Mg5 10_556 1_455 109.991(12) ?
Zn4 Mg6 Mg5 . 1_455 109.991(12) ?
Zn5 Mg6 Mg5 1_455 1_455 0.0 ?
Zn4 Mg6 Mg5 10_556 . 109.991(12) ?
Zn4 Mg6 Mg5 . . 109.991(12) ?
Zn5 Mg6 Mg5 1_455 . 106.82(6) ?
Mg5 Mg6 Mg5 1_455 . 106.82(6) ?
Zn4 Mg6 Zn5 10_556 . 109.991(12) ?
Zn4 Mg6 Zn5 . . 109.991(12) ?
Zn5 Mg6 Zn5 1_455 . 106.82(6) ?
Mg5 Mg6 Zn5 1_455 . 106.82(6) ?
Mg5 Mg6 Zn5 . . 0.0 ?
Zn4 Mg6 Zn3 10_556 6 54.12(2) ?
Zn4 Mg6 Zn3 . 6 118.75(5) ?
Zn5 Mg6 Zn3 1_455 6 131.25(4) ?
Mg5 Mg6 Zn3 1_455 6 131.25(4) ?
Mg5 Mg6 Zn3 . 6 56.615(19) ?
Zn5 Mg6 Zn3 . 6 56.615(19) ?
Zn4 Mg6 Zn3 10_556 13_455 118.75(5) ?
Zn4 Mg6 Zn3 . 13_455 54.12(2) ?
Zn5 Mg6 Zn3 1_455 13_455 56.615(19) ?
Mg5 Mg6 Zn3 1_455 13_455 56.615(19) ?
Mg5 Mg6 Zn3 . 13_455 131.25(4) ?
Zn5 Mg6 Zn3 . 13_455 131.25(4) ?
Zn3 Mg6 Zn3 6 13_455 169.49(8) ?
Zn4 Mg6 Zn3 10_556 6_455 54.12(2) ?
Zn4 Mg6 Zn3 . 6_455 118.75(5) ?
Zn5 Mg6 Zn3 1_455 6_455 56.615(19) ?
Mg5 Mg6 Zn3 1_455 6_455 56.615(19) ?
Mg5 Mg6 Zn3 . 6_455 131.25(4) ?
Zn5 Mg6 Zn3 . 6_455 131.25(4) ?
Zn3 Mg6 Zn3 6 6_455 97.75(3) ?
Zn3 Mg6 Zn3 13_455 6_455 81.28(3) ?
Zn4 Mg6 Zn3 10_556 13 118.75(5) ?
Zn4 Mg6 Zn3 . 13 54.12(2) ?
Zn5 Mg6 Zn3 1_455 13 131.25(4) ?
Mg5 Mg6 Zn3 1_455 13 131.25(4) ?
Mg5 Mg6 Zn3 . 13 56.615(19) ?
Zn5 Mg6 Zn3 . 13 56.615(19) ?
Zn3 Mg6 Zn3 6 13 81.28(3) ?
Zn3 Mg6 Zn3 13_455 13 97.75(3) ?
Zn3 Mg6 Zn3 6_455 13 169.49(8) ?
Zn4 Mg6 Ce2 10_556 . 176.02(6) ?
Zn4 Mg6 Ce2 . . 66.02(2) ?
Zn5 Mg6 Ce2 1_455 . 72.11(3) ?
Mg5 Mg6 Ce2 1_455 . 72.11(3) ?
Mg5 Mg6 Ce2 . . 72.11(3) ?
Zn5 Mg6 Ce2 . . 72.11(3) ?
Zn3 Mg6 Ce2 6 . 127.25(3) ?
Zn3 Mg6 Ce2 13_455 . 59.271(19) ?
Zn3 Mg6 Ce2 6_455 . 127.25(3) ?
Zn3 Mg6 Ce2 13 . 59.271(19) ?
Zn4 Mg6 Ce2 10_556 9_556 66.02(2) ?
Zn4 Mg6 Ce2 . 9_556 176.02(6) ?
Zn5 Mg6 Ce2 1_455 9_556 72.11(3) ?
Mg5 Mg6 Ce2 1_455 9_556 72.11(3) ?
Mg5 Mg6 Ce2 . 9_556 72.11(3) ?
Zn5 Mg6 Ce2 . 9_556 72.11(3) ?
Zn3 Mg6 Ce2 6 9_556 59.271(19) ?
Zn3 Mg6 Ce2 13_455 9_556 127.25(3) ?
Zn3 Mg6 Ce2 6_455 9_556 59.271(19) ?
Zn3 Mg6 Ce2 13 9_556 127.25(3) ?
Ce2 Mg6 Ce2 . 9_556 117.96(6) ?
Zn4 Zn6 Zn4 10_556 . 110.00(8) ?
Zn4 Zn6 Zn5 10_556 1_455 109.991(12) ?
Zn4 Zn6 Zn5 . 1_455 109.991(12) ?
Zn4 Zn6 Mg5 10_556 1_455 109.991(12) ?
Zn4 Zn6 Mg5 . 1_455 109.991(12) ?
Zn5 Zn6 Mg5 1_455 1_455 0.0 ?
Zn4 Zn6 Mg5 10_556 . 109.991(12) ?
Zn4 Zn6 Mg5 . . 109.991(12) ?
Zn5 Zn6 Mg5 1_455 . 106.82(6) ?
Mg5 Zn6 Mg5 1_455 . 106.82(6) ?
Zn4 Zn6 Zn5 10_556 . 109.991(12) ?
Zn4 Zn6 Zn5 . . 109.991(12) ?
Zn5 Zn6 Zn5 1_455 . 106.82(6) ?
Mg5 Zn6 Zn5 1_455 . 106.82(6) ?
Mg5 Zn6 Zn5 . . 0.0 ?
Zn4 Zn6 Zn3 10_556 6 54.12(2) ?
Zn4 Zn6 Zn3 . 6 118.75(5) ?
Zn5 Zn6 Zn3 1_455 6 131.25(4) ?
Mg5 Zn6 Zn3 1_455 6 131.25(4) ?
Mg5 Zn6 Zn3 . 6 56.615(19) ?
Zn5 Zn6 Zn3 . 6 56.615(19) ?
Zn4 Zn6 Zn3 10_556 13_455 118.75(5) ?
Zn4 Zn6 Zn3 . 13_455 54.12(2) ?
Zn5 Zn6 Zn3 1_455 13_455 56.615(19) ?
Mg5 Zn6 Zn3 1_455 13_455 56.615(19) ?
Mg5 Zn6 Zn3 . 13_455 131.25(4) ?
Zn5 Zn6 Zn3 . 13_455 131.25(4) ?
Zn3 Zn6 Zn3 6 13_455 169.49(8) ?
Zn4 Zn6 Zn3 10_556 6_455 54.12(2) ?
Zn4 Zn6 Zn3 . 6_455 118.75(5) ?
Zn5 Zn6 Zn3 1_455 6_455 56.615(19) ?
Mg5 Zn6 Zn3 1_455 6_455 56.615(19) ?
Mg5 Zn6 Zn3 . 6_455 131.25(4) ?
Zn5 Zn6 Zn3 . 6_455 131.25(4) ?
Zn3 Zn6 Zn3 6 6_455 97.75(3) ?
Zn3 Zn6 Zn3 13_455 6_455 81.28(3) ?
Zn4 Zn6 Zn3 10_556 13 118.75(5) ?
Zn4 Zn6 Zn3 . 13 54.12(2) ?
Zn5 Zn6 Zn3 1_455 13 131.25(4) ?
Mg5 Zn6 Zn3 1_455 13 131.25(4) ?
Mg5 Zn6 Zn3 . 13 56.615(19) ?
Zn5 Zn6 Zn3 . 13 56.615(19) ?
Zn3 Zn6 Zn3 6 13 81.28(3) ?
Zn3 Zn6 Zn3 13_455 13 97.75(3) ?
Zn3 Zn6 Zn3 6_455 13 169.49(8) ?
Zn4 Zn6 Ce2 10_556 . 176.02(6) ?
Zn4 Zn6 Ce2 . . 66.02(2) ?
Zn5 Zn6 Ce2 1_455 . 72.11(3) ?
Mg5 Zn6 Ce2 1_455 . 72.11(3) ?
Mg5 Zn6 Ce2 . . 72.11(3) ?
Zn5 Zn6 Ce2 . . 72.11(3) ?
Zn3 Zn6 Ce2 6 . 127.25(3) ?
Zn3 Zn6 Ce2 13_455 . 59.271(19) ?
Zn3 Zn6 Ce2 6_455 . 127.25(3) ?
Zn3 Zn6 Ce2 13 . 59.271(19) ?
Zn4 Zn6 Ce2 10_556 9_556 66.02(2) ?
Zn4 Zn6 Ce2 . 9_556 176.02(6) ?
Zn5 Zn6 Ce2 1_455 9_556 72.11(3) ?
Mg5 Zn6 Ce2 1_455 9_556 72.11(3) ?
Mg5 Zn6 Ce2 . 9_556 72.11(3) ?
Zn5 Zn6 Ce2 . 9_556 72.11(3) ?
Zn3 Zn6 Ce2 6 9_556 59.271(19) ?
Zn3 Zn6 Ce2 13_455 9_556 127.25(3) ?
Zn3 Zn6 Ce2 6_455 9_556 59.271(19) ?
Zn3 Zn6 Ce2 13 9_556 127.25(3) ?
Ce2 Zn6 Ce2 . 9_556 117.96(6) ?

loop_
_geom_bond_atom_site_label_1
_geom_bond_atom_site_label_2
_geom_bond_site_symmetry_2
_geom_bond_distance
_geom_bond_publ_flag
Ce1 Zn3 9 3.1893(10) ?
Ce1 Zn3 . 3.1893(10) ?
Ce1 Zn3 10 3.1893(10) ?
Ce1 Zn3 2 3.1893(10) ?
Ce1 Zn4 13 3.3982(7) ?
Ce1 Zn4 5_444 3.3982(7) ?
Ce1 Zn4 6_454 3.3982(7) ?
Ce1 Zn4 14_545 3.3982(7) ?
Ce1 Zn4 6_554 3.3982(7) ?
Ce1 Zn4 13_455 3.3982(7) ?
Ce1 Zn4 5_544 3.3982(7) ?
Ce1 Zn4 14_445 3.3982(7) ?
Ce2 Zn3 13 3.1315(7) ?
Ce2 Zn3 14_445 3.1315(7) ?
Ce2 Zn3 14_545 3.1315(7) ?
Ce2 Zn3 13_455 3.1315(7) ?
Ce2 Zn4 14_445 3.2017(7) ?
Ce2 Zn4 13_455 3.2017(7) ?
Ce2 Zn4 13 3.2017(7) ?
Ce2 Zn4 14_545 3.2017(7) ?
Ce2 Zn3 2 3.2519(10) ?
Ce2 Zn3 . 3.2519(10) ?
Ce2 Zn4 . 3.2845(10) ?
Ce2 Zn4 2 3.2845(10) ?
Zn3 Zn4 13_455 2.6111(7) ?
Zn3 Zn4 13 2.6111(7) ?
Zn3 Zn5 5_454 2.7892(9) ?
Zn3 Mg5 5_454 2.7892(9) ?
Zn3 Zn4 . 2.8000(13) ?
Zn3 Zn6 13_455 3.0295(7) ?
Zn3 Mg6 13_455 3.0295(7) ?
Zn3 Zn6 13 3.0295(7) ?
Zn3 Mg6 13 3.0295(7) ?
Zn3 Ce2 13 3.1315(7) ?
Zn3 Ce2 13_455 3.1315(7) ?
Zn4 Zn4 2_565 2.5088(18) ?
Zn4 Zn3 13_455 2.6111(7) ?
Zn4 Zn3 13 2.6111(7) ?
Zn4 Mg6 . 2.6652(14) ?
Zn4 Zn6 . 2.6652(14) ?
Zn4 Ce2 13_455 3.2017(7) ?
Zn4 Ce2 13 3.2017(7) ?
Zn4 Ce1 5 3.3982(7) ?
Zn4 Ce1 5_455 3.3982(7) ?
Mg5 Zn3 14_545 2.7892(9) ?
Mg5 Zn3 6 2.7892(9) ?
Mg5 Zn3 13 2.7892(9) ?
Mg5 Zn3 5_545 2.7892(9) ?
Mg5 Zn6 9_556 2.8421(11) ?
Mg5 Mg6 9_556 2.8421(11) ?
Mg5 Zn6 1_655 2.8421(11) ?
Mg5 Mg6 1_655 2.8421(11) ?
Mg5 Zn6 9_656 2.8421(11) ?
Mg5 Mg6 9_656 2.8421(11) ?
Mg5 Mg6 . 2.8421(11) ?
Mg5 Zn6 . 2.8421(11) ?
Zn5 Zn3 14_545 2.7892(9) ?
Zn5 Zn3 6 2.7892(9) ?
Zn5 Zn3 13 2.7892(9) ?
Zn5 Zn3 5_545 2.7892(9) ?
Zn5 Zn6 9_556 2.8421(11) ?
Zn5 Mg6 9_556 2.8421(11) ?
Zn5 Zn6 1_655 2.8421(11) ?
Zn5 Mg6 1_655 2.8421(11) ?
Zn5 Zn6 9_656 2.8421(11) ?
Zn5 Mg6 9_656 2.8421(11) ?
Zn5 Mg6 . 2.8421(11) ?
Zn5 Zn6 . 2.8421(11) ?
Mg6 Zn4 10_556 2.6652(14) ?
Mg6 Zn5 1_455 2.8421(11) ?
Mg6 Mg5 1_455 2.8421(11) ?
Mg6 Zn3 6 3.0295(7) ?
Mg6 Zn3 13_455 3.0295(7) ?
Mg6 Zn3 6_455 3.0295(7) ?
Mg6 Zn3 13 3.0295(7) ?
Mg6 Ce2 9_556 3.2872(11) ?
Zn6 Zn4 10_556 2.6652(14) ?
Zn6 Zn5 1_455 2.8421(11) ?
Zn6 Mg5 1_455 2.8421(11) ?
Zn6 Zn3 6 3.0295(7) ?
Zn6 Zn3 13_455 3.0295(7) ?
Zn6 Zn3 6_455 3.0295(7) ?
Zn6 Zn3 13 3.0295(7) ?
Zn6 Ce2 9_556 3.2872(11) ?
